data_4322589
loop_
_publ_author_name
'Taka-aki Okamura'
'Satoshi Takamizawa'
'Norikazu Ueyama'
'Akira Nakamura'

_publ_contact_author
;
    Akira Nakamura
  Department of Macromolecular Science
 Graduate School of Science
 Osaka University
 Toyonaka, Osaka 560
 Japan
;
_publ_contact_author_email anaka@chem.sci.osaka-u.ac.jp.
_publ_contact_author_fax +81-6-850-5474
_publ_contact_author_phone +81-6-850-5449
_publ_section_title
;
 Novel Rubredoxin Model Tetrathiolato Iron(II) and Cobalt(II) Complexes
 Containing Intramolecular Single and Double NH...S Hydrogen Bonds
;
_journal_name_full 'Inorganic Chemistry'
_journal_page_first 18
_journal_page_last 28
_journal_paper_doi 10.1021/ic970640b
_journal_volume 37
_journal_year 1998
_chemical_formula_sum 'C82 H64 Co F18 N6 O7 P2 S3'
_space_group_IT_number 2
_symmetry_cell_setting triclinic
_symmetry_Int_Tables_number 2
_symmetry_space_group_name_Hall '-P 1'
_symmetry_space_group_name_H-M 'P -1'
_audit_creation_date 'Sun Nov  5 13:44:17 1995'
_audit_creation_method 'from TEXRAY.INF file'
_cell_angle_alpha 100.48(3)
_cell_angle_beta 119.64(2)
_cell_angle_gamma 94.33(3)
_cell_formula_units_Z 2
_cell_length_a 13.782(5)
_cell_length_b 26.120(7)
_cell_length_c 13.756(4)
_cell_measurement_reflns_used 25
_cell_measurement_temperature 296
_cell_measurement_theta_max 24.45
_cell_measurement_theta_min 8.68
_cell_volume 4152(3)
_computing_cell_refinement 'MSC/AFC Diffractometer Control'
_computing_data_collection 'MSC/AFC Diffractometer Control'
_computing_data_reduction 'TEXSAN: PROCESS (MSC)'
_computing_publication_material 'TEXSAN: FINISH (MSC)'
_computing_structure_refinement 'TEXSAN: LS (MSC)'
_computing_structure_solution 'Mithrile (C. J. Gilmore, 1984)'
_diffrn_ambient_temperature 296
_diffrn_measurement_device AFC5R
_diffrn_measurement_method 'omega scans with profile analysis'
_diffrn_orient_matrix_UB_11 -0.00712
_diffrn_orient_matrix_UB_12 -0.03941
_diffrn_orient_matrix_UB_13 -0.01984
_diffrn_orient_matrix_UB_21 0.04247
_diffrn_orient_matrix_UB_22 0.00346
_diffrn_orient_matrix_UB_23 -0.04076
_diffrn_orient_matrix_UB_31 0.07339
_diffrn_orient_matrix_UB_32 0.00308
_diffrn_orient_matrix_UB_33 0.07361
_diffrn_radiation_monochromator graphite
_diffrn_radiation_source 'Rigaku rotating anode'
_diffrn_radiation_type MoKalpha
_diffrn_radiation_wavelength 0.7107
_diffrn_reflns_av_R_equivalents 3.03
_diffrn_reflns_limit_h_max 17
_diffrn_reflns_limit_h_min 0
_diffrn_reflns_limit_k_max 23
_diffrn_reflns_limit_k_min -12
_diffrn_reflns_limit_l_max 0
_diffrn_reflns_limit_l_min -5
_diffrn_reflns_number 19959
_diffrn_reflns_theta_max 27.5595
_diffrn_standards_decay_% 0.52
_diffrn_standards_interval_count 100
_diffrn_standards_number 3
_exptl_absorpt_coefficient_mu_cm 4.093
_exptl_crystal_colour green
_exptl_crystal_density_diffrn 1.443
_exptl_crystal_description plate
_exptl_crystal_F_000 1842.00
_exptl_crystal_size_max 0.800
_exptl_crystal_size_min 0.100
_refine_diff_density_max 0.95841
_refine_diff_density_min -0.54515
_refine_ls_extinction_coef 0.00000
_refine_ls_extinction_method Zachariasen_type_2_Gaussian_isotropic
_refine_ls_goodness_of_fit_obs 2.652
_refine_ls_hydrogen_treatment noref
_refine_ls_matrix_type diagonal
_refine_ls_number_parameters 1165
_refine_ls_number_reflns 8242
_refine_ls_number_restraints 0
_refine_ls_R_factor_obs 0.0789
_refine_ls_shift/esd_max 4.9948
_refine_ls_structure_factor_coef F
_refine_ls_weighting_scheme sigma
_refine_ls_wR_factor_obs 0.0829
_cod_data_source_file ic970640b_4.cif
_cod_data_source_block (PPh4)2[Co{S-2,6-(CF3CONH)2C6H3}2(S-2-CF3CONH-6-CF3CONC6H3)]-Et2O
_cod_original_cell_volume 4152(2)
_cod_original_sg_symbol_H-M 'P -1 '
_cod_original_formula_sum 'C82 H64 O7 N6 F18 P2 S3 Co'
_cod_database_code 4322589

loop_
_symmetry_equiv_pos_as_xyz
'   +x,   +y,   +z'
'   -x,   -y,   -z'

loop_
_atom_site_aniso_label
_atom_site_aniso_U_11
_atom_site_aniso_U_22
_atom_site_aniso_U_33
_atom_site_aniso_U_12
_atom_site_aniso_U_13
_atom_site_aniso_U_23
Co1 0.0514(6) 0.0397(5) 0.0505(6) 0.0020(4) 0.0290(5) 0.0020(4)
S1 0.052(1) 0.046(1) 0.055(1) 0.0019(9) 0.024(1) 0.0078(9)
S2 0.048(1) 0.049(1) 0.063(1) 0.0026(9) 0.026(1) 0.0118(10)
S3 0.072(1) 0.046(1) 0.059(1) -0.0074(10) 0.041(1) -0.0005(9)
O1 0.133(6) 0.062(4) 0.095(5) 0.020(4) 0.071(4) 0.000(3)
O2 0.153(7) 0.127(6) 0.052(4) 0.028(5) 0.022(4) 0.009(4)
O3 0.150(7) 0.113(6) 0.146(7) -0.034(5) 0.094(6) 0.027(5)
O4 0.175(7) 0.093(5) 0.166(7) -0.029(5) 0.120(6) 0.024(5)
O5 0.129(6) 0.093(5) 0.201(8) 0.051(5) 0.113(6) 0.028(5)
O6 0.239(9) 0.061(4) 0.168(7) 0.006(5) 0.155(7) -0.029(4)
N1 0.070(4) 0.044(4) 0.069(4) 0.007(3) 0.044(4) 0.005(3)
N2 0.053(4) 0.079(5) 0.054(4) -0.002(4) 0.018(3) 0.003(4)
N3 0.069(4) 0.057(4) 0.077(5) 0.008(3) 0.048(4) 0.025(3)
N4 0.064(4) 0.062(4) 0.078(5) 0.000(3) 0.037(4) 0.024(4)
N5 0.072(5) 0.068(5) 0.102(6) 0.010(4) 0.053(5) 0.007(4)
N6 0.064(4) 0.046(3) 0.044(4) 0.009(3) 0.030(3) -0.001(3)
C11 0.040(4) 0.042(4) 0.056(5) 0.008(3) 0.019(4) 0.013(3)
C12 0.050(5) 0.046(4) 0.055(5) 0.010(4) 0.020(4) 0.013(4)
C13 0.076(6) 0.046(5) 0.067(5) 0.006(4) 0.030(5) 0.006(4)
C14 0.066(6) 0.041(4) 0.067(6) -0.003(4) 0.005(5) 0.009(4)
C15 0.063(5) 0.048(5) 0.067(5) 0.004(4) 0.022(5) 0.021(4)
C16 0.052(5) 0.060(5) 0.059(5) 0.015(4) 0.024(4) 0.025(4)
C17 0.065(5) 0.051(5) 0.076(6) 0.017(4) 0.036(5) 0.022(4)
C18 0.093(7) 0.117(8) 0.119(8) 0.024(6) 0.084(7) 0.006(7)
C21 0.043(5) 0.046(4) 0.068(5) -0.001(4) 0.021(4) 0.008(4)
C22 0.049(5) 0.055(5) 0.067(6) -0.005(4) 0.012(4) 0.013(4)
C23 0.073(6) 0.090(7) 0.084(7) 0.009(5) 0.025(6) 0.028(5)
C24 0.092(8) 0.102(8) 0.102(8) 0.022(6) 0.013(6) 0.033(7)
C25 0.059(6) 0.099(7) 0.115(8) 0.036(5) 0.027(6) 0.028(6)
C26 0.063(6) 0.055(5) 0.080(6) 0.001(4) 0.034(5) 0.001(4)
C27 0.092(7) 0.054(5) 0.082(7) -0.002(5) 0.038(6) -0.004(5)
C28 0.33(2) 0.077(8) 0.14(1) 0.042(10) 0.16(1) 0.040(7)
C31 0.052(5) 0.039(4) 0.051(5) 0.009(3) 0.025(4) 0.006(3)
C32 0.047(5) 0.041(4) 0.068(5) 0.003(3) 0.024(4) 0.020(4)
C33 0.067(6) 0.063(5) 0.080(6) -0.003(4) 0.035(5) 0.029(5)
C34 0.087(7) 0.052(5) 0.078(6) -0.015(5) 0.026(5) 0.011(4)
C35 0.082(6) 0.048(5) 0.057(5) 0.001(4) 0.022(5) 0.002(4)
C36 0.053(5) 0.037(4) 0.064(5) 0.003(3) 0.022(4) 0.010(4)
C37 0.088(7) 0.077(6) 0.088(7) 0.019(5) 0.054(6) 0.034(5)
C38 0.093(8) 0.17(1) 0.109(8) 0.082(7) 0.063(7) 0.090(8)
C47 0.072(6) 0.087(6) 0.085(6) 0.009(5) 0.046(5) 0.025(5)
C48 0.077(7) 0.15(1) 0.17(1) 0.042(7) 0.064(8) 0.097(9)
C57 0.092(7) 0.060(5) 0.112(8) -0.001(5) 0.069(6) -0.002(5)
C58 0.14(1) 0.14(1) 0.16(1) -0.023(8) 0.119(10) -0.023(8)
C67 0.095(7) 0.069(6) 0.072(6) -0.005(5) 0.051(6) 0.005(5)
C68 0.127(9) 0.103(7) 0.070(6) 0.012(6) 0.059(6) -0.027(5)
P1 0.061(1) 0.048(1) 0.047(1) 0.006(1) 0.023(1) 0.0103(9)
C1A 0.063(5) 0.052(5) 0.058(5) -0.003(4) 0.028(4) 0.015(4)
C1B 0.069(6) 0.049(5) 0.056(5) 0.012(4) 0.020(4) 0.008(4)
C1C 0.056(5) 0.057(5) 0.045(4) 0.009(4) 0.026(4) 0.021(4)
C1D 0.054(5) 0.053(5) 0.051(5) 0.009(4) 0.019(4) 0.006(4)
C2A 0.070(6) 0.067(5) 0.058(5) 0.017(4) 0.031(5) 0.023(4)
C2B 0.126(9) 0.085(7) 0.102(8) 0.049(6) 0.071(7) 0.033(6)
C2C 0.062(5) 0.054(5) 0.072(6) 0.012(4) 0.039(5) 0.007(4)
C2D 0.055(6) 0.091(7) 0.068(6) 0.016(5) 0.010(5) -0.001(5)
C3A 0.091(7) 0.081(6) 0.058(5) 0.025(5) 0.037(5) 0.029(5)
C3B 0.15(1) 0.122(9) 0.120(9) 0.070(8) 0.090(8) 0.033(7)
C3C 0.090(7) 0.054(5) 0.104(7) 0.006(5) 0.064(6) 0.015(5)
C3D 0.072(7) 0.106(8) 0.134(9) 0.033(6) 0.021(7) 0.012(7)
C4A 0.121(9) 0.122(9) 0.100(8) 0.000(7) 0.065(7) 0.048(7)
C4B 0.128(9) 0.088(7) 0.111(9) 0.054(7) 0.050(7) 0.017(6)
C4C 0.082(7) 0.069(6) 0.106(7) -0.010(5) 0.056(6) 0.014(5)
C4D 0.076(7) 0.132(9) 0.100(8) 0.031(7) 0.000(6) 0.038(7)
C5A 0.102(9) 0.22(1) 0.114(9) -0.056(9) 0.044(8) 0.053(9)
C5B 0.144(10) 0.058(6) 0.102(8) 0.029(6) 0.047(7) 0.016(6)
C5C 0.049(6) 0.090(7) 0.126(9) 0.000(5) 0.018(6) 0.039(6)
C5D 0.082(7) 0.120(8) 0.059(6) 0.005(6) 0.009(5) 0.013(6)
C6A 0.091(8) 0.17(1) 0.060(6) -0.047(7) 0.018(6) 0.030(7)
C6B 0.120(8) 0.055(5) 0.073(6) 0.019(5) 0.041(6) 0.013(5)
C6C 0.067(6) 0.065(6) 0.104(7) 0.007(5) 0.029(6) 0.039(5)
C6D 0.081(6) 0.075(6) 0.055(5) 0.006(5) 0.026(5) 0.004(4)
P2 0.058(1) 0.046(1) 0.049(1) 0.0110(10) 0.031(1) 0.0087(9)
C1H 0.057(5) 0.046(4) 0.054(5) 0.010(4) 0.029(4) 0.008(4)
C1G 0.066(5) 0.061(5) 0.063(5) 0.021(4) 0.040(5) 0.020(4)
C1E 0.057(5) 0.046(4) 0.060(5) 0.009(4) 0.034(4) 0.005(4)
C1F 0.064(5) 0.052(5) 0.057(5) 0.009(4) 0.036(4) 0.009(4)
C2G 0.087(7) 0.096(7) 0.093(7) 0.027(6) 0.055(6) 0.046(6)
C2H 0.076(6) 0.073(6) 0.048(5) 0.027(5) 0.025(5) 0.010(4)
C2E 0.077(6) 0.057(5) 0.075(6) 0.018(4) 0.046(5) 0.018(4)
C2F 0.071(6) 0.059(5) 0.065(6) 0.008(4) 0.026(5) 0.011(4)
C3G 0.105(8) 0.100(7) 0.093(7) 0.028(6) 0.050(6) 0.051(6)
C3H 0.093(7) 0.080(6) 0.073(6) 0.041(5) 0.039(6) 0.015(5)
C3E 0.086(7) 0.075(6) 0.089(7) 0.034(5) 0.059(6) 0.021(5)
C3F 0.096(7) 0.055(5) 0.103(7) 0.008(5) 0.048(6) 0.019(5)
C4G 0.17(1) 0.123(9) 0.121(9) 0.057(8) 0.112(9) 0.072(7)
C4H 0.074(6) 0.083(6) 0.075(6) 0.031(5) 0.022(5) 0.025(5)
C4E 0.101(7) 0.072(6) 0.089(7) 0.036(5) 0.053(6) 0.010(5)
C4F 0.080(7) 0.068(6) 0.093(7) -0.009(5) 0.050(6) -0.014(5)
C5H 0.081(6) 0.066(5) 0.057(5) 0.013(5) 0.029(5) 0.004(4)
C5G 0.28(2) 0.22(1) 0.21(1) 0.17(1) 0.21(1) 0.15(1)
C5E 0.123(9) 0.053(5) 0.118(8) 0.014(5) 0.070(7) -0.005(5)
C5F 0.058(6) 0.093(7) 0.084(7) 0.009(5) 0.026(5) 0.012(5)
C6G 0.20(1) 0.17(1) 0.16(1) 0.123(10) 0.15(1) 0.117(9)
C6H 0.074(6) 0.060(5) 0.058(5) 0.021(4) 0.033(5) 0.007(4)
C6E 0.097(7) 0.064(6) 0.110(8) 0.006(5) 0.072(6) 0.006(5)
C6F 0.062(6) 0.078(6) 0.072(6) 0.004(5) 0.027(5) 0.021(5)
O7 0.138(7) 0.166(8) 0.208(9) 0.011(6) 0.082(7) 0.055(7)
C71 0.16(2) 0.22(2) 0.31(2) 0.02(1) 0.10(2) 0.08(2)
C72 0.25(2) 0.19(2) 0.56(4) 0.03(2) 0.30(3) 0.12(2)
C73 0.20(2) 0.26(2) 0.15(1) -0.15(2) 0.01(1) -0.04(1)
C74 0.16(1) 0.39(3) 0.34(2) -0.08(2) 0.18(2) -0.13(2)

loop_
_atom_site_label
_atom_site_fract_x
_atom_site_fract_y
_atom_site_fract_z
_atom_site_U_iso_or_equiv
_atom_site_thermal_displace_type
_atom_site_calc_flag
_atom_site_calc_attached_atom
Co1 0.33642(8) 0.24171(4) 0.51444(8) 0.0612 Uij ? ?
S1 0.2094(2) 0.29067(7) 0.4036(2) 0.0650 Uij ? ?
S2 0.5044(2) 0.30418(7) 0.6042(2) 0.0676 Uij ? ?
S3 0.3193(2) 0.21345(7) 0.6523(2) 0.0781 Uij ? ?
F1A -0.0114(7) 0.3102(3) 0.6719(7) 0.101(3) Uij ? ?
F1B 0.067(1) 0.2979(6) 0.749(1) 0.118(6) Uij ? ?
F2A 0.1435(7) 0.2861(3) 0.7699(7) 0.116(3) Uij ? ?
F2B 0.0847(10) 0.2551(5) 0.628(1) 0.065(3) Uij ? ?
F3A 0.0385(6) 0.2578(3) 0.5715(6) 0.080(2) Uij ? ?
F3B -0.046(1) 0.3098(6) 0.596(1) 0.107(5) Uij ? ?
F4 0.4107(6) 0.3566(3) 0.8468(6) 0.151(2) Uij ? ?
F5 0.5163(6) 0.3893(3) 1.0208(6) 0.144(2) Uij ? ?
F6 0.4194(7) 0.3144(3) 0.9687(7) 0.183(3) Uij ? ?
F7 0.1404(5) 0.1477(2) 0.9245(5) 0.116(2) Uij ? ?
F8 0.0335(5) 0.1913(2) 0.8152(5) 0.129(2) Uij ? ?
F9 0.2125(5) 0.2117(2) 0.8911(5) 0.107(2) Uij ? ?
F10A 0.5222(6) 0.3663(3) 0.2777(7) 0.136(3) Uij ? ?
F10B 0.476(5) 0.326(3) 0.273(6) 0.24(3) Uij ? ?
F11A 0.3662(6) 0.3806(3) 0.1483(6) 0.126(2) Uij ? ?
F11B 0.461(3) 0.386(1) 0.202(3) 0.11(1) Uij ? ?
F12A 0.3687(5) 0.3119(3) 0.2128(6) 0.109(2) Uij ? ?
F12B 0.309(3) 0.315(1) 0.152(3) 0.11(1) Uij ? ?
F13A 0.777(1) 0.2925(5) 0.421(1) 0.150(5) Uij ? ?
F13B 0.768(1) 0.2399(6) 0.374(1) 0.135(5) Uij ? ?
F14A 0.5937(9) 0.2757(4) 0.3530(10) 0.136(4) Uij ? ?
F14B 0.600(1) 0.2256(6) 0.317(1) 0.155(6) Uij ? ?
F15A 0.6758(10) 0.2218(5) 0.3108(10) 0.146(4) Uij ? ?
F15B 0.702(1) 0.3062(5) 0.420(1) 0.116(4) Uij ? ?
F16A 0.4701(9) 0.1667(4) 0.3359(9) 0.137(4) Uij ? ?
F16B 0.394(1) 0.1564(5) 0.240(1) 0.089(4) Uij ? ?
F17A 0.3680(6) 0.2290(3) 0.3316(6) 0.084(2) Uij ? ?
F17B 0.4193(9) 0.2238(4) 0.3709(9) 0.058(3) Uij ? ?
F18A 0.3110(7) 0.1655(3) 0.1920(8) 0.116(3) Uij ? ?
F18B 0.254(1) 0.1950(7) 0.203(1) 0.128(6) Uij ? ?
O1 0.1556(5) 0.3900(2) 0.7329(5) 0.1268 Uij ? ?
O2 0.6492(6) 0.3145(3) 1.0373(5) 0.1366 Uij ? ?
O3 0.0473(6) 0.0886(3) 0.7046(6) 0.1766 Uij ? ?
O4 0.4426(7) 0.4434(3) 0.3671(7) 0.1899 Uij ? ?
O5 0.7937(6) 0.2083(3) 0.5413(7) 0.1799 Uij ? ?
O6 0.2975(7) 0.0936(2) 0.3019(7) 0.2143 Uij ? ?
N1 0.1851(5) 0.3393(2) 0.5988(5) 0.0790 Uij ? ?
N2 0.5637(5) 0.3049(3) 0.8413(5) 0.0781 Uij ? ?
N3 0.1677(5) 0.1486(2) 0.6928(5) 0.0847 Uij ? ?
N4 0.3508(5) 0.3711(2) 0.3788(5) 0.0849 Uij ? ?
N5 0.6727(6) 0.2578(3) 0.5643(6) 0.1039 Uij ? ?
N6 0.2849(5) 0.1641(2) 0.4210(5) 0.0661 Uij ? ?
C11 0.2680(6) 0.3570(3) 0.4895(6) 0.0573 Uij ? ?
C12 0.2490(6) 0.3757(3) 0.5793(6) 0.0629 Uij ? ?
C13 0.2952(7) 0.4281(3) 0.6477(7) 0.0815 Uij ? ?
C14 0.3579(7) 0.4605(3) 0.6220(7) 0.0754 Uij ? ?
C15 0.3776(6) 0.4436(3) 0.5350(7) 0.0744 Uij ? ?
C16 0.3328(6) 0.3920(3) 0.4686(6) 0.0687 Uij ? ?
C17 0.1445(6) 0.3487(3) 0.6686(7) 0.0797 Uij ? ?
C18 0.0759(8) 0.2992(4) 0.6647(9) 0.1382 Uij ? ?
C21 0.6151(6) 0.2784(3) 0.7023(6) 0.0670 Uij ? ?
C22 0.6374(6) 0.2811(3) 0.8143(7) 0.0722 Uij ? ?
C23 0.7245(7) 0.2601(4) 0.8912(8) 0.1011 Uij ? ?
C24 0.7930(8) 0.2371(4) 0.8563(9) 0.1203 Uij ? ?
C25 0.7799(7) 0.2364(4) 0.7507(9) 0.1104 Uij ? ?
C26 0.6912(7) 0.2560(3) 0.6744(7) 0.0860 Uij ? ?
C27 0.5762(8) 0.3187(3) 0.9454(7) 0.1009 Uij ? ?
C28 0.473(1) 0.3413(4) 0.937(1) 0.2344 Uij ? ?
C31 0.2307(6) 0.1521(3) 0.5599(6) 0.0608 Uij ? ?
C32 0.1642(6) 0.1237(3) 0.5908(6) 0.0650 Uij ? ?
C33 0.0971(7) 0.0750(3) 0.5215(7) 0.0871 Uij ? ?
C34 0.0934(7) 0.0553(3) 0.4210(7) 0.0943 Uij ? ?
C35 0.1545(7) 0.0823(3) 0.3853(7) 0.0814 Uij ? ?
C36 0.2239(6) 0.1319(3) 0.4550(6) 0.0658 Uij ? ?
C37 0.1097(7) 0.1310(3) 0.7369(8) 0.1034 Uij ? ?
C38 0.1271(8) 0.1713(4) 0.8390(9) 0.1358 Uij ? ?
C47 0.4049(7) 0.3973(3) 0.3392(7) 0.0999 Uij ? ?
C48 0.4112(8) 0.3624(5) 0.243(1) 0.1527 Uij ? ?
C57 0.7275(8) 0.2375(3) 0.5127(8) 0.1170 Uij ? ?
C58 0.6902(10) 0.2561(5) 0.405(1) 0.1938 Uij ? ?
C67 0.3080(7) 0.1403(3) 0.3449(7) 0.1016 Uij ? ?
C68 0.3592(9) 0.1762(4) 0.3033(8) 0.1311 Uij ? ?
P1 0.9703(2) 0.45015(8) 0.1782(2) 0.0653 Uij ? ?
C1A 0.9432(6) 0.4340(3) 0.2840(6) 0.0731 Uij ? ?
C1B 1.0172(7) 0.3978(3) 0.1206(6) 0.0738 Uij ? ?
C1C 1.0820(6) 0.5073(3) 0.2442(6) 0.0638 Uij ? ?
C1D 0.8406(6) 0.4611(3) 0.0666(6) 0.0664 Uij ? ?
C2A 1.0256(7) 0.4447(3) 0.3986(6) 0.0793 Uij ? ?
C2B 1.0556(9) 0.4068(4) 0.0479(8) 0.1284 Uij ? ?
C2C 1.0635(6) 0.5581(3) 0.2396(7) 0.0800 Uij ? ?
C2D 0.7890(7) 0.5000(4) 0.0932(7) 0.0888 Uij ? ?
C3A 1.0008(7) 0.4314(3) 0.4771(7) 0.0920 Uij ? ?
C3B 1.0901(10) 0.3667(4) -0.0015(9) 0.1582 Uij ? ?
C3C 1.1539(7) 0.6009(3) 0.2963(8) 0.1070 Uij ? ?
C3D 0.6893(8) 0.5099(4) 0.0123(10) 0.1300 Uij ? ?
C4A 0.8936(9) 0.4060(4) 0.4399(9) 0.1392 Uij ? ?
C4B 1.0903(9) 0.3190(4) 0.0259(9) 0.1368 Uij ? ?
C4C 1.2599(7) 0.5931(3) 0.3583(8) 0.1106 Uij ? ?
C4D 0.6373(8) 0.4786(4) -0.1021(9) 0.1215 Uij ? ?
C5A 0.8119(9) 0.3942(5) 0.3260(10) 0.1734 Uij ? ?
C5B 1.0543(9) 0.3106(3) 0.0991(9) 0.1309 Uij ? ?
C5C 1.2816(7) 0.5433(4) 0.3654(9) 0.1078 Uij ? ?
C5D 0.6854(8) 0.4388(4) -0.1277(8) 0.1063 Uij ? ?
C6A 0.8359(8) 0.4086(4) 0.2492(8) 0.1279 Uij ? ?
C6B 1.0194(8) 0.3499(3) 0.1483(7) 0.1062 Uij ? ?
C6C 1.1924(7) 0.5006(3) 0.3079(8) 0.0969 Uij ? ?
C6D 0.7859(7) 0.4304(3) -0.0468(7) 0.0889 Uij ? ?
P2 0.5405(2) 0.04378(7) 0.8250(2) 0.0642 Uij ? ?
C1H 0.6591(6) 0.0223(3) 0.9292(6) 0.0666 Uij ? ?
C1G 0.5705(6) 0.0658(3) 0.7269(6) 0.0772 Uij ? ?
C1E 0.5079(6) 0.0967(3) 0.8988(6) 0.0695 Uij ? ?
C1F 0.4198(6) -0.0095(3) 0.7450(6) 0.0731 Uij ? ?
C2G 0.5262(8) 0.1075(4) 0.6831(8) 0.1095 Uij ? ?
C2H 0.6996(7) -0.0211(3) 0.8974(6) 0.0805 Uij ? ?
C2E 0.4218(7) 0.0880(3) 0.9195(7) 0.0870 Uij ? ?
C2F 0.4192(7) -0.0566(3) 0.7757(7) 0.0820 Uij ? ?
C3G 0.5454(8) 0.1234(4) 0.6028(8) 0.1182 Uij ? ?
C3H 0.7919(8) -0.0373(3) 0.9755(7) 0.1011 Uij ? ?
C3E 0.4021(7) 0.1277(3) 0.9834(7) 0.1030 Uij ? ?
C3F 0.3251(8) -0.0965(3) 0.7120(8) 0.1094 Uij ? ?
C4G 0.6054(10) 0.0984(4) 0.5643(9) 0.1650 Uij ? ?
C4H 0.8456(7) -0.0115(3) 1.0904(7) 0.0930 Uij ? ?
C4E 0.4709(8) 0.1767(3) 1.0305(8) 0.1106 Uij ? ?
C4F 0.2316(7) -0.0907(3) 0.6174(8) 0.1076 Uij ? ?
C5H 0.8057(7) 0.0304(3) 1.1258(7) 0.0862 Uij ? ?
C5G 0.651(1) 0.0585(6) 0.608(1) 0.2751 Uij ? ?
C5E 0.5601(9) 0.1865(3) 1.0151(9) 0.1305 Uij ? ?
C5F 0.2292(7) -0.0435(4) 0.5851(8) 0.0967 Uij ? ?
C6G 0.632(1) 0.0420(5) 0.6895(10) 0.2026 Uij ? ?
C6H 0.7136(7) 0.0467(3) 1.0466(6) 0.0806 Uij ? ?
C6E 0.5799(8) 0.1462(3) 0.9495(8) 0.1180 Uij ? ?
C6F 0.3244(7) -0.0035(3) 0.6484(7) 0.0870 Uij ? ?
O7 0.9070(7) 0.1619(4) 0.0958(8) 0.2118 Uij ? ?
C71 0.978(1) 0.1366(7) 0.060(2) 0.2816 Uij ? ?
C72 0.916(2) 0.1032(7) -0.051(2) 0.4310 Uij ? ?
C73 0.956(1) 0.1848(7) 0.204(1) 0.2684 Uij ? ?
C74 0.901(1) 0.2056(8) 0.249(2) 0.3978 Uij ? ?
H1 0.1687 0.3034 0.5569 0.0704 Uij calc N1
H2 0.4979 0.3120 0.7791 0.0835 Uij calc N2
H3 0.2178 0.1820 0.7347 0.0746 Uij calc N3
H4 0.3212 0.3343 0.3421 0.0812 Uij calc N4
H5 0.6138 0.2756 0.5212 0.0954 Uij calc N5
H6 0.2834 0.4408 0.7095 0.0808 Uij calc C13
H7 0.3893 0.4963 0.6672 0.0876 Uij calc C14
H8 0.4214 0.4672 0.5197 0.0766 Uij calc C15
H9 0.7371 0.2614 0.9662 0.1067 Uij calc C23
H10 0.8518 0.2214 0.9076 0.1368 Uij calc C24
H11 0.8317 0.2226 0.7313 0.1172 Uij calc C25
H12 0.0538 0.0552 0.5433 0.0849 Uij calc C33
H13 0.0470 0.0216 0.3731 0.0986 Uij calc C34
H14 0.1496 0.0675 0.3142 0.0849 Uij calc C35
H15 1.1009 0.4615 0.4242 0.0779 Uij calc C2A
H16 1.0578 0.4406 0.0316 0.1140 Uij calc C2B
H17 0.9876 0.5639 0.1972 0.0740 Uij calc C2C
H18 0.8244 0.5207 0.1711 0.1009 Uij calc C2D
H19 1.0581 0.4400 0.5569 0.0894 Uij calc C3A
H20 1.1139 0.3722 -0.0532 0.1400 Uij calc C3B
H21 1.1402 0.6357 0.2910 0.0928 Uij calc C3C
H22 0.6553 0.5371 0.0321 0.1443 Uij calc C3D
H23 0.8766 0.3965 0.4942 0.1302 Uij calc C4A
H24 1.1151 0.2913 -0.0058 0.1366 Uij calc C4B
H25 1.3213 0.6227 0.3982 0.1017 Uij calc C4C
H26 0.5690 0.4853 -0.1615 0.1457 Uij calc C4D
H27 0.7381 0.3759 0.3004 0.1821 Uij calc C5A
H28 1.0535 0.2770 0.1169 0.1309 Uij calc C5B
H29 1.3575 0.5381 0.4097 0.1199 Uij calc C5C
H30 0.6474 0.4165 -0.2042 0.1214 Uij calc C5D
H31 0.7776 0.4009 0.1698 0.1427 Uij calc C6A
H32 0.9964 0.3440 0.2010 0.1045 Uij calc C6B
H33 1.2072 0.4659 0.3123 0.1004 Uij calc C6C
H34 0.8199 0.4033 -0.0673 0.0919 Uij calc C6D
H35 0.4821 0.1255 0.7087 0.1004 Uij calc C2G
H36 0.6613 -0.0401 0.8184 0.0827 Uij calc C2H
H37 0.3747 0.0537 0.8893 0.0785 Uij calc C2E
H38 0.4848 -0.0615 0.8420 0.0838 Uij calc C2F
H39 0.5155 0.1527 0.5747 0.1134 Uij calc C3G
H40 0.8192 -0.0662 0.9507 0.0992 Uij calc C3H
H41 0.3405 0.1213 0.9952 0.0907 Uij calc C3E
H42 0.3256 -0.1289 0.7348 0.1043 Uij calc C3F
H43 0.6153 0.1086 0.5063 0.1351 Uij calc C4G
H44 0.9102 -0.0227 1.1457 0.0989 Uij calc C4H
H45 0.4566 0.2044 1.0741 0.1030 Uij calc C4E
H46 0.1676 -0.1189 0.5728 0.1016 Uij calc C4F
H47 0.8424 0.0479 1.2058 0.0867 Uij calc C5H
H48 0.6964 0.0414 0.5843 0.2146 Uij calc C5G
H49 0.6089 0.2206 1.0492 0.1162 Uij calc C5E
H50 0.1626 -0.0386 0.5198 0.1012 Uij calc C5F
H51 0.6639 0.0133 0.7191 0.1585 Uij calc C6G
H52 0.6862 0.0754 1.0725 0.0780 Uij calc C6H
H53 0.6430 0.1525 0.9396 0.1015 Uij calc C6E
H54 0.3242 0.0287 0.6251 0.0897 Uij calc C6F
H55 1.0303 0.1627 0.0607 0.2792 Uij calc C71
H56 1.0186 0.1155 0.1106 0.2792 Uij calc C71
H57 0.8630 0.0762 -0.0552 0.3459 Uij calc C72
H58 0.8755 0.1233 -0.1051 0.3459 Uij calc C72
H59 0.9656 0.0873 -0.0714 0.3459 Uij calc C72
H60 0.9886 0.1579 0.2442 0.3107 Uij calc C73
H61 1.0168 0.2115 0.2215 0.3107 Uij calc C73
H62 0.9494 0.2203 0.3286 0.3669 Uij calc C74
H63 0.8683 0.2327 0.2117 0.3669 Uij calc C74
H64 0.8406 0.1791 0.2348 0.3669 Uij calc C74

loop_
_atom_type_symbol
_atom_type_oxidation_number
_atom_type_number_in_cell
_atom_type_scat_dispersion_real
_atom_type_scat_dispersion_imag
_atom_type_scat_source
S 0 6 0.125 0.123 'International Tables 2.2A'
H 0 128 0.000 0.000 'International Tables 2.2A'
N 0 12 0.006 0.003 'International Tables 2.2A'
O 0 14 0.011 0.006 'International Tables 2.2A'
F 0 36 0.017 0.010 'International Tables 2.2A'
C 0 164 0.003 0.002 'International Tables 2.2A'
Co 0 2 0.349 0.972 'International Tables 2.2A'
P 0 4 0.102 0.094 'International Tables 2.2A'

loop_
_geom_angle_atom_site_label_1
_geom_angle_atom_site_label_2
_geom_angle_atom_site_label_3
_geom_angle
_geom_angle_site_symmetry_1
_geom_angle_site_symmetry_2
_geom_angle_site_symmetry_3
_geom_angle_publ_flag
S1 CO1 S2 99.32(8) ? ? ? no
S1 CO1 S3 120.5(1) ? ? ? no
S1 CO1 N6 108.3(2) ? ? ? no
S2 CO1 S3 108.55(9) ? ? ? no
S2 CO1 N6 134.7(2) ? ? ? no
S3 CO1 N6 87.6(2) ? ? ? no
CO1 S1 C11 103.8(2) ? ? ? yes
CO1 S2 C21 108.7(3) ? ? ? yes
CO1 S3 C31 94.9(3) ? ? ? yes
F1B F1A F3B 144(2) ? ? ? no
F1B F1A C18 59(1) ? ? ? no
F3B F1A C18 87(2) ? ? ? no
F1A F1B F2A 141(2) ? ? ? no
F1A F1B C18 65(1) ? ? ? no
F2A F1B C18 76(2) ? ? ? no
F1B F2A F2B 88(1) ? ? ? no
F1B F2A C18 58(1) ? ? ? no
F2B F2A C18 44.6(6) ? ? ? no
F2A F2B F3A 137(2) ? ? ? no
F2A F2B C18 54.7(7) ? ? ? no
F3A F2B C18 84(1) ? ? ? no
F2B F3A C18 63(1) ? ? ? no
F1A F3B C18 58(1) ? ? ? no
F10B F10A F11B 113(3) ? ? ? no
F10B F10A C48 64(4) ? ? ? no
F11B F10A C48 60(2) ? ? ? no
F10A F10B F12A 121(6) ? ? ? no
F10A F10B C48 65(3) ? ? ? no
F12A F10B C48 60(3) ? ? ? no
F11B F11A C48 62(2) ? ? ? no
F10A F11B F11A 131(4) ? ? ? no
F10A F11B C48 65(2) ? ? ? no
F11A F11B C48 67(3) ? ? ? no
F10B F12A F12B 143(5) ? ? ? no
F10B F12A C48 63(3) ? ? ? no
F12B F12A C48 92(2) ? ? ? no
F12A F12B C48 55(2) ? ? ? no
F13B F13A F15B 119(1) ? ? ? no
F13B F13A C58 62(1) ? ? ? no
F15B F13A C58 60(1) ? ? ? no
F13A F13B F15A 109(1) ? ? ? no
F13A F13B C58 59(1) ? ? ? no
F15A F13B C58 63(1) ? ? ? no
F14B F14A F15B 110(1) ? ? ? no
F14B F14A C58 57.3(9) ? ? ? no
F15B F14A C58 55.4(9) ? ? ? no
F14A F14B F15A 114(2) ? ? ? no
F14A F14B C58 62(1) ? ? ? no
F15A F14B C58 68(1) ? ? ? no
F13B F15A F14B 131(2) ? ? ? no
F13B F15A C58 68(1) ? ? ? no
F14B F15A C58 63(1) ? ? ? no
F13A F15B F14A 122(1) ? ? ? no
F13A F15B C58 69(1) ? ? ? no
F14A F15B C58 61.4(9) ? ? ? no
F16B F16A C68 56(1) ? ? ? no
F16A F16B F18A 138(2) ? ? ? no
F16A F16B C68 72(1) ? ? ? no
F18A F16B C68 67(1) ? ? ? no
F17B F17A F18B 136(1) ? ? ? no
F17B F17A C68 74(1) ? ? ? no
F18B F17A C68 63.3(7) ? ? ? no
F17A F17B C68 76(1) ? ? ? no
F16B F18A F18B 141(1) ? ? ? no
F16B F18A C68 63(1) ? ? ? no
F18B F18A C68 82(1) ? ? ? no
F17A F18B F18A 89(1) ? ? ? no
F17A F18B C68 47.8(6) ? ? ? no
F18A F18B C68 52.2(9) ? ? ? no
C12 N1 C17 127.9(6) ? ? ? no
C22 N2 C27 126.5(7) ? ? ? no
C32 N3 C37 127.8(6) ? ? ? no
C16 N4 C47 126.9(6) ? ? ? no
C26 N5 C57 128.3(7) ? ? ? no
CO1 N6 C36 112.7(5) ? ? ? no
CO1 N6 C67 129.4(6) ? ? ? no
C36 N6 C67 117.7(6) ? ? ? no
S1 C11 C12 120.7(6) ? ? ? no
S1 C11 C16 121.2(7) ? ? ? no
C12 C11 C16 118.2(6) ? ? ? no
N1 C12 C11 116.5(6) ? ? ? no
N1 C12 C13 122.5(9) ? ? ? no
C11 C12 C13 121.0(8) ? ? ? no
C12 C13 C14 117.7(9) ? ? ? no
C13 C14 C15 122.7(7) ? ? ? no
C14 C15 C16 119.3(9) ? ? ? no
N4 C16 C11 116.0(6) ? ? ? no
N4 C16 C15 122.9(9) ? ? ? no
C11 C16 C15 121.1(9) ? ? ? no
O1 C17 N1 129.2(9) ? ? ? no
O1 C17 C18 118(1) ? ? ? no
N1 C17 C18 112.8(7) ? ? ? no
F1A C18 F1B 57(1) ? ? ? no
F1A C18 F2A 102(1) ? ? ? no
F1A C18 F2B 124(1) ? ? ? no
F1A C18 F3A 108.3(7) ? ? ? no
F1A C18 F3B 35.6(9) ? ? ? no
F1A C18 C17 110.7(9) ? ? ? no
F1B C18 F2A 45(1) ? ? ? no
F1B C18 F2B 107(1) ? ? ? no
F1B C18 F3A 125(1) ? ? ? no
F1B C18 F3B 92(1) ? ? ? no
F1B C18 C17 118(1) ? ? ? no
F2A C18 F2B 80.7(9) ? ? ? no
F2A C18 F3A 112.8(9) ? ? ? no
F2A C18 F3B 137(1) ? ? ? no
F2A C18 C17 106.1(7) ? ? ? no
F2B C18 F3A 33.0(6) ? ? ? no
F2B C18 F3B 113.0(9) ? ? ? no
F2B C18 C17 122(1) ? ? ? no
F3A C18 F3B 84.0(8) ? ? ? no
F3A C18 C17 116(1) ? ? ? no
F3B C18 C17 101(1) ? ? ? no
S2 C21 C22 122.3(7) ? ? ? no
S2 C21 C26 121.3(7) ? ? ? no
C22 C21 C26 116.3(7) ? ? ? no
N2 C22 C21 115.4(7) ? ? ? no
N2 C22 C23 122.5(9) ? ? ? no
C21 C22 C23 122.1(9) ? ? ? no
C22 C23 C24 118(1) ? ? ? no
C23 C24 C25 122.1(9) ? ? ? no
C24 C25 C26 119(1) ? ? ? no
N5 C26 C21 115.2(7) ? ? ? no
N5 C26 C25 122(1) ? ? ? no
C21 C26 C25 122(1) ? ? ? no
O2 C27 N2 131(1) ? ? ? no
O2 C27 C28 119(1) ? ? ? no
N2 C27 C28 110.1(8) ? ? ? no
F4 C28 F5 100.5(9) ? ? ? no
F4 C28 F6 115(1) ? ? ? no
F4 C28 C27 117(1) ? ? ? no
F5 C28 F6 102(1) ? ? ? no
F5 C28 C27 107(1) ? ? ? no
F6 C28 C27 113(1) ? ? ? no
S3 C31 C32 119.6(6) ? ? ? no
S3 C31 C36 120.9(7) ? ? ? no
C32 C31 C36 119.4(6) ? ? ? no
N3 C32 C31 116.5(6) ? ? ? no
N3 C32 C33 123.0(9) ? ? ? no
C31 C32 C33 120.5(8) ? ? ? no
C32 C33 C34 119(1) ? ? ? no
C33 C34 C35 122.5(7) ? ? ? no
C34 C35 C36 119.2(9) ? ? ? no
N6 C36 C31 118.1(5) ? ? ? no
N6 C36 C35 122.8(8) ? ? ? no
C31 C36 C35 119.1(9) ? ? ? no
O3 C37 N3 129(1) ? ? ? no
O3 C37 C38 120(1) ? ? ? no
N3 C37 C38 111.9(8) ? ? ? no
F7 C38 F8 102(1) ? ? ? no
F7 C38 F9 104.5(7) ? ? ? no
F7 C38 C37 110.3(9) ? ? ? no
F8 C38 F9 106.7(9) ? ? ? no
F8 C38 C37 111.7(7) ? ? ? no
F9 C38 C37 120(1) ? ? ? no
O4 C47 N4 128(1) ? ? ? no
O4 C47 C48 118(1) ? ? ? no
N4 C47 C48 113.2(8) ? ? ? no
F10A C48 F10B 51(3) ? ? ? no
F10A C48 F11A 105(1) ? ? ? no
F10A C48 F11B 55(2) ? ? ? no
F10A C48 F12A 106(1) ? ? ? no
F10A C48 F12B 127(2) ? ? ? no
F10A C48 C47 107.2(7) ? ? ? no
F10B C48 F11A 131(4) ? ? ? no
F10B C48 F11B 98(4) ? ? ? no
F10B C48 F12A 57(3) ? ? ? no
F10B C48 F12B 87(3) ? ? ? no
F10B C48 C47 116(3) ? ? ? no
F11A C48 F11B 51(2) ? ? ? no
F11A C48 F12A 108.2(8) ? ? ? no
F11A C48 F12B 78(2) ? ? ? no
F11A C48 C47 112(1) ? ? ? no
F11B C48 F12A 127(2) ? ? ? no
F11B C48 F12B 115(2) ? ? ? no
F11B C48 C47 115(2) ? ? ? no
F12A C48 F12B 33(1) ? ? ? no
F12A C48 C47 118(1) ? ? ? no
F12B C48 C47 120(2) ? ? ? no
O5 C57 N5 129(1) ? ? ? no
O5 C57 C58 122(1) ? ? ? no
N5 C57 C58 108.9(9) ? ? ? no
F13A C58 F13B 59(1) ? ? ? no
F13A C58 F14A 107(1) ? ? ? no
F13A C58 F14B 136(2) ? ? ? no
F13A C58 F15A 97(1) ? ? ? no
F13A C58 F15B 50(1) ? ? ? no
F13A C58 C57 109.4(9) ? ? ? no
F13B C58 F14A 135(1) ? ? ? no
F13B C58 F14B 98(1) ? ? ? no
F13B C58 F15A 48.4(9) ? ? ? no
F13B C58 F15B 108(1) ? ? ? no
F13B C58 C57 101(1) ? ? ? no
F14A C58 F14B 61(1) ? ? ? no
F14A C58 F15A 99(1) ? ? ? no
F14A C58 F15B 63.1(9) ? ? ? no
F14A C58 C57 123(1) ? ? ? no
F14B C58 F15A 50(1) ? ? ? no
F14B C58 F15B 120(1) ? ? ? no
F14B C58 C57 112(1) ? ? ? no
F15A C58 F15B 125(2) ? ? ? no
F15A C58 C57 118(1) ? ? ? no
F15B C58 C57 114(1) ? ? ? no
O6 C67 N6 132(1) ? ? ? no
O6 C67 C68 113(1) ? ? ? no
N6 C67 C68 115.1(7) ? ? ? no
F16A C68 F16B 51.7(8) ? ? ? no
F16A C68 F17A 107.1(8) ? ? ? no
F16A C68 F17B 80.9(8) ? ? ? no
F16A C68 F18A 101(1) ? ? ? no
F16A C68 F18B 141(1) ? ? ? no
F16A C68 C67 108.4(9) ? ? ? no
F16B C68 F17A 120(1) ? ? ? no
F16B C68 F17B 113(1) ? ? ? no
F16B C68 F18A 50.0(8) ? ? ? no
F16B C68 F18B 95(1) ? ? ? no
F16B C68 C67 119(1) ? ? ? no
F17A C68 F17B 29.9(6) ? ? ? no
F17A C68 F18A 102.3(9) ? ? ? no
F17A C68 F18B 68.9(7) ? ? ? no
F17A C68 C67 122(1) ? ? ? no
F17B C68 F18A 122(1) ? ? ? no
F17B C68 F18B 98.3(9) ? ? ? no
F17B C68 C67 120(1) ? ? ? no
F18A C68 F18B 46.3(9) ? ? ? no
F18A C68 C67 114.1(8) ? ? ? no
F18B C68 C67 106(1) ? ? ? no
C1A P1 C1B 111.2(4) ? ? ? no
C1A P1 C1C 109.4(4) ? ? ? no
C1A P1 C1D 107.0(4) ? ? ? no
C1B P1 C1C 106.9(4) ? ? ? no
C1B P1 C1D 110.0(3) ? ? ? no
C1C P1 C1D 112.3(3) ? ? ? no
P1 C1A C2A 122.7(7) ? ? ? no
P1 C1A C6A 118.9(6) ? ? ? no
C2A C1A C6A 118(1) ? ? ? no
P1 C1B C2B 118.3(6) ? ? ? no
P1 C1B C6B 122.1(9) ? ? ? no
C2B C1B C6B 119.5(9) ? ? ? no
P1 C1C C2C 123.7(6) ? ? ? no
P1 C1C C6C 118.3(6) ? ? ? no
C2C C1C C6C 118.0(6) ? ? ? no
P1 C1D C2D 119.4(5) ? ? ? no
P1 C1D C6D 122.4(7) ? ? ? no
C2D C1D C6D 118.2(7) ? ? ? no
C1A C2A C3A 120.7(8) ? ? ? no
C1B C2B C3B 120(1) ? ? ? no
C1C C2C C3C 120.6(7) ? ? ? no
C1D C2D C3D 122.2(8) ? ? ? no
C2A C3A C4A 119.7(8) ? ? ? no
C2B C3B C4B 119(1) ? ? ? no
C2C C3C C4C 120.0(8) ? ? ? no
C2D C3D C4D 118(1) ? ? ? no
C3A C4A C5A 120(1) ? ? ? no
C3B C4B C5B 120(1) ? ? ? no
C3C C4C C5C 121.1(7) ? ? ? no
C3D C4D C5D 119.9(9) ? ? ? no
C4A C5A C6A 120(1) ? ? ? no
C4B C5B C6B 121(1) ? ? ? no
C4C C5C C6C 119.2(8) ? ? ? no
C4D C5D C6D 121.2(8) ? ? ? no
C1A C6A C5A 121.1(8) ? ? ? no
C1B C6B C5B 119(1) ? ? ? no
C1C C6C C5C 121.2(8) ? ? ? no
C1D C6D C5D 120.3(9) ? ? ? no
C1H P2 C1G 111.1(4) ? ? ? no
C1H P2 C1E 108.5(3) ? ? ? no
C1H P2 C1F 110.1(3) ? ? ? no
C1G P2 C1E 109.6(4) ? ? ? no
C1G P2 C1F 108.4(4) ? ? ? no
C1E P2 C1F 109.1(4) ? ? ? no
P2 C1H C2H 121.5(5) ? ? ? no
P2 C1H C6H 121.7(6) ? ? ? no
C2H C1H C6H 116.7(7) ? ? ? no
P2 C1G C2G 120.3(8) ? ? ? no
P2 C1G C6G 121.9(8) ? ? ? no
C2G C1G C6G 118(1) ? ? ? no
P2 C1E C2E 121.1(5) ? ? ? no
P2 C1E C6E 119.7(8) ? ? ? no
C2E C1E C6E 118.6(8) ? ? ? no
P2 C1F C2F 122.3(5) ? ? ? no
P2 C1F C6F 119.1(6) ? ? ? no
C2F C1F C6F 118.7(6) ? ? ? no
C1G C2G C3G 120(1) ? ? ? no
C1H C2H C3H 122.3(7) ? ? ? no
C1E C2E C3E 121.1(7) ? ? ? no
C1F C2F C3F 120.5(7) ? ? ? no
C2G C3G C4G 121(1) ? ? ? no
C2H C3H C4H 119.5(9) ? ? ? no
C2E C3E C4E 120(1) ? ? ? no
C2F C3F C4F 120.9(9) ? ? ? no
C3G C4G C5G 119(1) ? ? ? no
C3H C4H C5H 120.0(8) ? ? ? no
C3E C4E C5E 120(1) ? ? ? no
C3F C4F C5F 119.9(7) ? ? ? no
C4H C5H C6H 120.2(7) ? ? ? no
C4G C5G C6G 121(2) ? ? ? no
C4E C5E C6E 119.4(8) ? ? ? no
C4F C5F C6F 119.2(7) ? ? ? no
C1G C6G C5G 121(1) ? ? ? no
C1H C6H C5H 121.2(8) ? ? ? no
C1E C6E C5E 120(1) ? ? ? no
C1F C6F C5F 120.8(8) ? ? ? no
C71 O7 C73 115(1) ? ? ? no
O7 C71 C72 113(1) ? ? ? no
O7 C73 C74 121(1) ? ? ? no

loop_
_geom_bond_atom_site_label_1
_geom_bond_atom_site_label_2
_geom_bond_distance
_geom_bond_site_symmetry_1
_geom_bond_site_symmetry_2
_geom_bond_publ_flag
CO1 S1 2.331(2) ? ? yes
CO1 S2 2.327(2) ? ? yes
CO1 S3 2.263(3) ? ? yes
CO1 N6 2.049(5) ? ? yes
S1 C11 1.775(6) ? ? no
S2 C21 1.748(7) ? ? no
S3 C31 1.761(6) ? ? no
F1A F1B 1.20(2) ? ? no
F1A F3B 0.90(2) ? ? no
F1A C18 1.30(2) ? ? no
F1B F2A 1.03(2) ? ? no
F1B C18 1.23(3) ? ? no
F2A F2B 1.70(1) ? ? no
F2A C18 1.41(1) ? ? no
F2B F3A 0.74(1) ? ? no
F2B C18 1.21(2) ? ? no
F3A C18 1.36(1) ? ? no
F3B C18 1.54(2) ? ? no
F4 C28 1.27(1) ? ? no
F5 C28 1.39(1) ? ? no
F6 C28 1.26(2) ? ? no
F7 C38 1.37(1) ? ? no
F8 C38 1.34(1) ? ? no
F9 C38 1.31(1) ? ? no
F10A F10B 1.17(7) ? ? no
F10A F11B 1.21(4) ? ? no
F10A C48 1.35(1) ? ? no
F10B F12A 1.27(6) ? ? no
F10B C48 1.34(7) ? ? no
F11A F11B 1.12(4) ? ? no
F11A C48 1.33(2) ? ? no
F11B C48 1.28(5) ? ? no
F12A F12B 0.86(3) ? ? no
F12A C48 1.31(1) ? ? no
F12B C48 1.59(3) ? ? no
F13A F13B 1.37(2) ? ? no
F13A F15B 1.12(2) ? ? no
F13A C58 1.37(2) ? ? no
F13B F15A 1.13(2) ? ? no
F13B C58 1.40(3) ? ? no
F14A F14B 1.34(2) ? ? no
F14A F15B 1.38(2) ? ? no
F14A C58 1.36(2) ? ? no
F14B F15A 1.10(3) ? ? no
F14B C58 1.29(2) ? ? no
F15A C58 1.35(2) ? ? no
F15B C58 1.27(2) ? ? no
F16A F16B 1.17(1) ? ? no
F16A C68 1.42(2) ? ? no
F16B F18A 1.07(2) ? ? no
F16B C68 1.25(2) ? ? no
F17A F17B 0.69(1) ? ? no
F17A F18B 1.69(1) ? ? no
F17A C68 1.34(1) ? ? no
F17B C68 1.33(1) ? ? no
F18A F18B 1.18(2) ? ? no
F18A C68 1.29(1) ? ? no
F18B C68 1.62(2) ? ? no
O1 C17 1.21(1) ? ? no
O2 C27 1.20(1) ? ? no
O3 C37 1.21(1) ? ? no
O4 C47 1.19(1) ? ? no
O5 C57 1.19(1) ? ? no
O6 C67 1.22(1) ? ? no
N1 C12 1.40(1) ? ? no
N1 C17 1.33(1) ? ? no
N2 C22 1.39(1) ? ? no
N2 C27 1.33(1) ? ? no
N3 C32 1.41(1) ? ? no
N3 C37 1.32(1) ? ? no
N4 C16 1.40(1) ? ? no
N4 C47 1.33(1) ? ? no
N5 C26 1.42(1) ? ? no
N5 C57 1.35(2) ? ? no
N6 C36 1.44(1) ? ? no
N6 C67 1.31(1) ? ? no
C11 C12 1.40(1) ? ? no
C11 C16 1.39(1) ? ? no
C12 C13 1.404(9) ? ? no
C13 C14 1.38(1) ? ? no
C14 C15 1.36(1) ? ? no
C15 C16 1.379(9) ? ? no
C17 C18 1.52(1) ? ? no
C21 C22 1.40(1) ? ? no
C21 C26 1.41(1) ? ? no
C22 C23 1.38(1) ? ? no
C23 C24 1.38(2) ? ? no
C24 C25 1.37(2) ? ? no
C25 C26 1.37(1) ? ? no
C27 C28 1.54(2) ? ? no
C31 C32 1.40(1) ? ? no
C31 C36 1.40(1) ? ? no
C32 C33 1.376(9) ? ? no
C33 C34 1.36(1) ? ? no
C34 C35 1.37(2) ? ? no
C35 C36 1.402(9) ? ? no
C37 C38 1.49(1) ? ? no
C47 C48 1.51(2) ? ? no
C57 C58 1.50(2) ? ? no
C67 C68 1.48(2) ? ? no
P1 C1A 1.78(1) ? ? no
P1 C1B 1.778(9) ? ? no
P1 C1C 1.790(7) ? ? no
P1 C1D 1.777(7) ? ? no
C1A C2A 1.370(9) ? ? no
C1A C6A 1.38(1) ? ? no
C1B C2B 1.39(2) ? ? no
C1B C6B 1.37(1) ? ? no
C1C C2C 1.38(1) ? ? no
C1C C6C 1.37(1) ? ? no
C1D C2D 1.38(1) ? ? no
C1D C6D 1.39(1) ? ? no
C2A C3A 1.37(2) ? ? no
C2B C3B 1.39(2) ? ? no
C2C C3C 1.39(1) ? ? no
C2D C3D 1.36(1) ? ? no
C3A C4A 1.37(1) ? ? no
C3B C4B 1.37(2) ? ? no
C3C C4C 1.33(1) ? ? no
C3D C4D 1.41(1) ? ? no
C4A C5A 1.36(1) ? ? no
C4B C5B 1.37(2) ? ? no
C4C C5C 1.37(1) ? ? no
C4D C5D 1.36(2) ? ? no
C5A C6A 1.36(2) ? ? no
C5B C6B 1.37(2) ? ? no
C5C C6C 1.37(1) ? ? no
C5D C6D 1.35(1) ? ? no
P2 C1H 1.776(7) ? ? no
P2 C1G 1.77(1) ? ? no
P2 C1E 1.783(9) ? ? no
P2 C1F 1.789(7) ? ? no
C1H C2H 1.39(1) ? ? no
C1H C6H 1.39(1) ? ? no
C1G C2G 1.38(1) ? ? no
C1G C6G 1.33(2) ? ? no
C1E C2E 1.36(1) ? ? no
C1E C6E 1.39(1) ? ? no
C1F C2F 1.37(1) ? ? no
C1F C6F 1.38(1) ? ? no
C2G C3G 1.38(2) ? ? no
C2H C3H 1.36(1) ? ? no
C2E C3E 1.37(1) ? ? no
C2F C3F 1.37(1) ? ? no
C3G C4G 1.33(2) ? ? no
C3H C4H 1.37(1) ? ? no
C3E C4E 1.37(1) ? ? no
C3F C4F 1.35(1) ? ? no
C4G C5G 1.34(2) ? ? no
C4H C5H 1.38(1) ? ? no
C4E C5E 1.36(2) ? ? no
C4F C5F 1.38(1) ? ? no
C5H C6H 1.37(1) ? ? no
C5G C6G 1.39(3) ? ? no
C5E C6E 1.39(2) ? ? no
C5F C6F 1.38(1) ? ? no
O7 C71 1.45(3) ? ? no
O7 C73 1.29(2) ? ? no
C71 C72 1.40(3) ? ? no
C73 C74 1.29(3) ? ? no
